data_7712281
loop_
_publ_author_name
'Ponce-de-Le\'on, Jaime'
'Pe\~nas-Defrutos, Marconi N.'
'V\'elez Blasco, Andrea'
'Aullon, Gabriel'
'Espinet, Pablo'

_publ_section_title
;
 Luminescence in the Solid State of Phosphine-EWO Ligands with Fluorinated
 Chalcone Skeletons and their PdX2 complexes. Metal-promoted
 Phosphorescence Enhancement
;
_journal_name_full 'Dalton Transactions'
_journal_paper_doi 10.1039/D3DT00408B
_journal_year 2023
_chemical_formula_moiety 'C42 H42 Cl2 F8 O2 P2 Pd, C6 H14'
_chemical_formula_sum 'C48 H56 Cl2 F8 O2 P2 Pd'
_chemical_formula_weight 1056.16
_space_group_crystal_system triclinic
_space_group_IT_number 2
_space_group_name_Hall '-P 1'
_space_group_name_H-M_alt 'P -1'
_atom_sites_solution_hydrogens geom
_atom_sites_solution_primary dual
_audit_creation_date 2022-09-02
_audit_creation_method
;
Olex2 1.2
(compiled 2018.05.29 svn.r3508 for OlexSys, GUI svn.r5506)
;
_audit_update_record
;
2022-09-02 deposited with the CCDC.	2023-02-17 downloaded from the CCDC.
;
_cell_angle_alpha 74.065(5)
_cell_angle_beta 70.863(5)
_cell_angle_gamma 78.505(5)
_cell_formula_units_Z 1
_cell_length_a 9.5648(5)
_cell_length_b 11.8739(7)
_cell_length_c 11.8921(8)
_cell_measurement_reflns_used 2685
_cell_measurement_temperature 294
_cell_measurement_theta_max 25.4210
_cell_measurement_theta_min 3.6270
_cell_volume 1218.03(13)
_computing_cell_refinement 'CrysAlisPro 1.171.39.45g (Rigaku OD, 2018)'
_computing_data_collection 'CrysAlisPro 1.171.39.45g (Rigaku OD, 2018)'
_computing_data_reduction 'CrysAlisPro 1.171.39.45g (Rigaku OD, 2018)'
_computing_molecular_graphics 'Olex2 (Dolomanov et al., 2009)'
_computing_publication_material 'Olex2 (Dolomanov et al., 2009)'
_computing_structure_refinement 'ShelXL (Sheldrick, 2015)'
_computing_structure_solution 'ShelXT (Sheldrick, 2015)'
_diffrn_ambient_temperature 294
_diffrn_detector 'CCD plate'
_diffrn_detector_area_resol_mean 10.4757
_diffrn_detector_type Atlas
_diffrn_measured_fraction_theta_full 0.991
_diffrn_measured_fraction_theta_max 0.807
_diffrn_measurement_details
;
List of Runs (angles in degrees, time in seconds):

  # Type    Start    End  Width  t~exp~   \w     \q     \k     \f   Frames
#--------------------------------------------------------------------------
  1  \w    -36.00  56.00   1.00   12.40    --  -10.64  57.00 120.00   92
  2  \w    -82.00  12.00   1.00   12.40    --  -10.64 -57.00 -30.00   94
  3  \w     35.00 101.00   1.00   12.40    --   12.20 178.00 -30.00   66
;
_diffrn_measurement_device 'four-circle diffractometer'
_diffrn_measurement_device_type 'SuperNova, Dual, Cu at home/near, Atlas'
_diffrn_measurement_method '\w scans'
_diffrn_orient_matrix_type 'CrysAlisPro convention (1999,Acta A55,543-557)'
_diffrn_orient_matrix_UB_11 -0.0088543000
_diffrn_orient_matrix_UB_12 0.0556061000
_diffrn_orient_matrix_UB_13 -0.0402652000
_diffrn_orient_matrix_UB_21 -0.0279927000
_diffrn_orient_matrix_UB_22 0.0272592000
_diffrn_orient_matrix_UB_23 0.0504462000
_diffrn_orient_matrix_UB_31 0.0734169000
_diffrn_orient_matrix_UB_32 0.0089923000
_diffrn_orient_matrix_UB_33 -0.0058534000
_diffrn_radiation_monochromator mirror
_diffrn_radiation_probe x-ray
_diffrn_radiation_type MoK\a
_diffrn_radiation_wavelength 0.71073
_diffrn_reflns_av_R_equivalents 0.0282
_diffrn_reflns_av_unetI/netI 0.0605
_diffrn_reflns_Laue_measured_fraction_full 0.991
_diffrn_reflns_Laue_measured_fraction_max 0.807
_diffrn_reflns_limit_h_max 12
_diffrn_reflns_limit_h_min -12
_diffrn_reflns_limit_k_max 14
_diffrn_reflns_limit_k_min -16
_diffrn_reflns_limit_l_max 14
_diffrn_reflns_limit_l_min -13
_diffrn_reflns_number 8436
_diffrn_reflns_point_group_measured_fraction_full 0.991
_diffrn_reflns_point_group_measured_fraction_max 0.807
_diffrn_reflns_theta_full 25.242
_diffrn_reflns_theta_max 29.629
_diffrn_reflns_theta_min 3.449
_diffrn_source 'micro-focus sealed X-ray tube'
_diffrn_source_type 'SuperNova (Mo) X-ray Source'
_exptl_absorpt_coefficient_mu 0.624
_exptl_absorpt_correction_T_max 1.00000
_exptl_absorpt_correction_T_min 0.81535
_exptl_absorpt_correction_type multi-scan
_exptl_absorpt_process_details
;
CrysAlisPro 1.171.39.45g (Rigaku Oxford Diffraction, 2018)
Empirical absorption correction using spherical harmonics,
 implemented in SCALE3 ABSPACK scaling algorithm.
;
_exptl_crystal_colour yellow
_exptl_crystal_colour_primary yellow
_exptl_crystal_density_diffrn 1.440
_exptl_crystal_description prism
_exptl_crystal_F_000 542
_exptl_crystal_preparation Luminescent
_exptl_crystal_size_max 0.155
_exptl_crystal_size_mid 0.143
_exptl_crystal_size_min 0.116
_refine_diff_density_max 0.440
_refine_diff_density_min -0.513
_refine_diff_density_rms 0.069
_refine_ls_extinction_method none
_refine_ls_goodness_of_fit_ref 1.082
_refine_ls_hydrogen_treatment constr
_refine_ls_matrix_type full
_refine_ls_number_parameters 291
_refine_ls_number_reflns 5555
_refine_ls_number_restraints 2
_refine_ls_restrained_S_all 1.109
_refine_ls_R_factor_all 0.0705
_refine_ls_R_factor_gt 0.0471
_refine_ls_shift/su_max 0.000
_refine_ls_shift/su_mean 0.000
_refine_ls_structure_factor_coef Fsqd
_refine_ls_weighting_details 'w=1/[\s^2^(Fo^2^)+(0.0367P)^2^+0.2077P] where P=(Fo^2^+2Fc^2^)/3'
_refine_ls_weighting_scheme calc
_refine_ls_wR_factor_gt 0.0899
_refine_ls_wR_factor_ref 0.1087
_reflns_Friedel_coverage 0.000
_reflns_number_gt 4239
_reflns_number_total 5555
_reflns_threshold_expression 'I > 2\s(I)'
_cod_data_source_file d3dt00408b3.cif
_cod_data_source_block 1-L3
_cod_original_cell_volume 1218.03(14)
_cod_database_code 7712281
_shelx_shelxl_version_number 2014/7
_chemical_oxdiff_formula 'C40 H30 Cl2 F3 O P2 Pd'
_chemical_oxdiff_usercomment yellow
_shelx_space_group_comment
;
The symmetry employed for this shelxl refinement is uniquely defined
by the following loop, which should always be used as a source of
symmetry information in preference to the above space-group names.
They are only intended as comments.
;
_shelx_estimated_absorpt_t_max 0.931
_shelx_estimated_absorpt_t_min 0.909
_reflns_odcompleteness_completeness 98.77
_reflns_odcompleteness_iscentric 1
_reflns_odcompleteness_theta 26.32
_olex2_refinement_description
;
1. Fixed Uiso
 At 1.2 times of:
  All C(H) groups, All C(H,H) groups
 At 1.5 times of:
  All C(H,H,H) groups
2. Restrained distances
 C52-C53
 1.6 with sigma of 0.02
 C51-C52
 1.6 with sigma of 0.02
3.a Ternary CH refined with riding coordinates:
 C31(H31), C41(H41)
3.b Secondary CH2 refined with riding coordinates:
 C51(H51A,H51B), C52(H52A,H52B)
3.c Aromatic/amide H refined with riding coordinates:
 C17(H17), C18(H18), C21(H21), C22(H22), C23(H23), C24(H24), C25(H25)
3.d Idealised Me refined as rotating group:
 C32(H32A,H32B,H32C), C33(H33A,H33B,H33C), C42(H42A,H42B,H42C), C43(H43A,H43B,
 H43C), C53(H53B,H53A,H53C)
;
_olex2_submission_special_instructions 'No special instructions were received'
_oxdiff_exptl_absorpt_empirical_details
;
Empirical correction (ABSPACK) includes:
- Absorption correction using spherical harmonics
- Frame scaling
;
_oxdiff_exptl_absorpt_empirical_full_max 1.392
_oxdiff_exptl_absorpt_empirical_full_min 0.798

loop_
_space_group_symop_operation_xyz
'x, y, z'
'-x, -y, -z'

loop_
_atom_site_label
_atom_site_type_symbol
_atom_site_fract_x
_atom_site_fract_y
_atom_site_fract_z
_atom_site_U_iso_or_equiv
_atom_site_adp_type
_atom_site_occupancy
_atom_site_site_symmetry_order
_atom_site_calc_flag
_atom_site_refinement_flags_posn
_atom_site_refinement_flags_adp
_atom_site_refinement_flags_occupancy
_atom_site_disorder_assembly
_atom_site_disorder_group
Cl1 Cl 0.65456(8) 0.14067(7) 0.46059(9) 0.0546(2) Uani 1 1 d . . . . .
P1 P 0.29573(8) 0.14719(7) 0.51596(7) 0.0396(2) Uani 1 1 d . . . . .
Pd1 Pd 0.5000 0.0000 0.5000 0.03911(12) Uani 1 2 d S T P . .
C11 C 0.3384(3) 0.2920(3) 0.4130(3) 0.0424(7) Uani 1 1 d . . . . .
C12 C 0.4348(4) 0.2893(3) 0.2978(3) 0.0497(8) Uani 1 1 d . . . . .
F12 F 0.4812(2) 0.18696(18) 0.26067(18) 0.0625(6) Uani 1 1 d . . . . .
C13 C 0.4883(4) 0.3877(4) 0.2149(3) 0.0622(10) Uani 1 1 d . . . . .
F13 F 0.5793(3) 0.3797(2) 0.1033(2) 0.0889(8) Uani 1 1 d . . . . .
C14 C 0.4494(4) 0.4936(3) 0.2465(4) 0.0711(12) Uani 1 1 d . . . . .
F14 F 0.5008(3) 0.5906(2) 0.1666(3) 0.1112(10) Uani 1 1 d . . . . .
C15 C 0.3519(4) 0.5004(3) 0.3589(4) 0.0638(10) Uani 1 1 d . . . . .
F15 F 0.3108(3) 0.60876(19) 0.3830(2) 0.0953(9) Uani 1 1 d . . . . .
C16 C 0.2912(3) 0.4035(3) 0.4431(3) 0.0493(8) Uani 1 1 d . . . . .
C17 C 0.1698(4) 0.4224(3) 0.5522(3) 0.0504(8) Uani 1 1 d . . . . .
H17 H 0.0903 0.3792 0.5730 0.060 Uiso 1 1 calc R . . . .
C18 C 0.1578(4) 0.4923(3) 0.6252(4) 0.0618(10) Uani 1 1 d . . . . .
H18 H 0.2343 0.5365 0.6114 0.074 Uiso 1 1 calc R . . . .
C19 C 0.0198(4) 0.4997(3) 0.7305(4) 0.0595(10) Uani 1 1 d . . . . .
O19 O -0.0750(3) 0.4375(3) 0.7491(3) 0.0875(10) Uani 1 1 d . . . . .
C20 C 0.0020(4) 0.5820(3) 0.8084(3) 0.0518(9) Uani 1 1 d . . . . .
C21 C 0.1059(4) 0.6558(3) 0.7898(4) 0.0620(10) Uani 1 1 d . . . . .
H21 H 0.1931 0.6545 0.7254 0.074 Uiso 1 1 calc R . . . .
C22 C 0.0818(5) 0.7310(4) 0.8654(4) 0.0779(12) Uani 1 1 d . . . . .
H22 H 0.1523 0.7808 0.8514 0.094 Uiso 1 1 calc R . . . .
C23 C -0.0452(6) 0.7331(4) 0.9612(4) 0.0893(14) Uani 1 1 d . . . . .
H23 H -0.0601 0.7826 1.0137 0.107 Uiso 1 1 calc R . . . .
C24 C -0.1507(5) 0.6613(5) 0.9791(4) 0.0905(15) Uani 1 1 d . . . . .
H24 H -0.2385 0.6642 1.0427 0.109 Uiso 1 1 calc R . . . .
C25 C -0.1281(4) 0.5854(4) 0.9045(4) 0.0730(12) Uani 1 1 d . . . . .
H25 H -0.1996 0.5365 0.9182 0.088 Uiso 1 1 calc R . . . .
C31 C 0.1327(3) 0.1164(3) 0.4847(3) 0.0486(8) Uani 1 1 d . . . . .
H31 H 0.1081 0.0391 0.5371 0.058 Uiso 1 1 calc R . . . .
C32 C -0.0060(4) 0.2040(3) 0.5179(4) 0.0678(11) Uani 1 1 d . . . . .
H32A H -0.0279 0.2075 0.6017 0.102 Uiso 1 1 calc GR . . . .
H32B H -0.0889 0.1790 0.5065 0.102 Uiso 1 1 calc GR . . . .
H32C H 0.0117 0.2808 0.4663 0.102 Uiso 1 1 calc GR . . . .
C33 C 0.1697(4) 0.1048(4) 0.3539(4) 0.0681(11) Uani 1 1 d . . . . .
H33A H 0.1903 0.1797 0.2992 0.102 Uiso 1 1 calc GR . . . .
H33B H 0.0866 0.0797 0.3430 0.102 Uiso 1 1 calc GR . . . .
H33C H 0.2556 0.0476 0.3368 0.102 Uiso 1 1 calc GR . . . .
C41 C 0.2344(4) 0.1629(3) 0.6759(3) 0.0505(8) Uani 1 1 d . . . . .
H41 H 0.1477 0.2232 0.6861 0.061 Uiso 1 1 calc R . . . .
C42 C 0.1874(5) 0.0459(4) 0.7593(3) 0.0746(12) Uani 1 1 d . . . . .
H42A H 0.1075 0.0257 0.7393 0.112 Uiso 1 1 calc GR . . . .
H42B H 0.1544 0.0528 0.8428 0.112 Uiso 1 1 calc GR . . . .
H42C H 0.2706 -0.0146 0.7483 0.112 Uiso 1 1 calc GR . . . .
C43 C 0.3558(4) 0.2006(4) 0.7086(4) 0.0691(11) Uani 1 1 d . . . . .
H43A H 0.4378 0.1388 0.7067 0.104 Uiso 1 1 calc GR . . . .
H43B H 0.3170 0.2158 0.7890 0.104 Uiso 1 1 calc GR . . . .
H43C H 0.3894 0.2709 0.6507 0.104 Uiso 1 1 calc GR . . . .
C51 C 0.4280(10) -0.0163(9) 1.0229(10) 0.196(4) Uani 1 1 d D . . . .
H51A H 0.3809 0.0255 1.0879 0.235 Uiso 1 1 calc R . . . .
H51B H 0.3832 0.0244 0.9581 0.235 Uiso 1 1 calc R . . . .
C52 C 0.3677(13) -0.1196(8) 1.0672(12) 0.235(6) Uani 1 1 d D . . . .
H52A H 0.3997 -0.1543 1.1400 0.282 Uiso 1 1 calc R . . . .
H52B H 0.4267 -0.1662 1.0086 0.282 Uiso 1 1 calc R . . . .
C53 C 0.2290(8) -0.1539(9) 1.0998(8) 0.194(4) Uani 1 1 d D . . . .
H53B H 0.1548 -0.0893 1.1200 0.291 Uiso 1 1 calc GR . . . .
H53A H 0.2183 -0.2193 1.1694 0.291 Uiso 1 1 calc GR . . . .
H53C H 0.2164 -0.1772 1.0328 0.291 Uiso 1 1 calc GR . . . .

loop_
_atom_site_aniso_label
_atom_site_aniso_U_11
_atom_site_aniso_U_22
_atom_site_aniso_U_33
_atom_site_aniso_U_23
_atom_site_aniso_U_13
_atom_site_aniso_U_12
Cl1 0.0441(4) 0.0401(5) 0.0829(7) -0.0114(4) -0.0220(4) -0.0097(4)
P1 0.0372(4) 0.0344(4) 0.0473(5) -0.0099(4) -0.0138(3) -0.0007(3)
Pd1 0.03503(19) 0.03299(19) 0.0502(2) -0.00991(15) -0.01352(14) -0.00351(14)
C11 0.0377(16) 0.0360(17) 0.053(2) -0.0064(15) -0.0158(14) -0.0042(13)
C12 0.0492(19) 0.0433(19) 0.056(2) -0.0121(16) -0.0165(15) -0.0003(16)
F12 0.0692(13) 0.0556(13) 0.0576(13) -0.0203(10) -0.0102(10) 0.0007(10)
C13 0.056(2) 0.064(3) 0.053(2) -0.0047(19) -0.0050(17) -0.0048(19)
F13 0.0922(16) 0.0859(18) 0.0601(15) -0.0051(13) 0.0070(12) -0.0127(14)
C14 0.070(2) 0.046(2) 0.078(3) 0.003(2) -0.006(2) -0.0144(19)
F14 0.122(2) 0.0608(16) 0.110(2) 0.0108(15) 0.0087(16) -0.0333(15)
C15 0.067(2) 0.040(2) 0.081(3) -0.015(2) -0.019(2) -0.0028(18)
F15 0.1166(19) 0.0371(13) 0.110(2) -0.0155(13) -0.0019(15) -0.0149(13)
C16 0.0448(18) 0.0389(18) 0.062(2) -0.0127(16) -0.0147(15) 0.0003(15)
C17 0.0499(19) 0.0366(18) 0.062(2) -0.0115(16) -0.0147(16) -0.0010(15)
C18 0.052(2) 0.058(2) 0.077(3) -0.023(2) -0.0137(18) -0.0063(18)
C19 0.052(2) 0.052(2) 0.071(3) -0.0132(19) -0.0132(18) -0.0071(18)
O19 0.0727(18) 0.096(2) 0.101(2) -0.045(2) -0.0012(16) -0.0376(17)
C20 0.057(2) 0.044(2) 0.051(2) -0.0084(16) -0.0142(16) -0.0047(16)
C21 0.063(2) 0.052(2) 0.069(3) -0.017(2) -0.0126(18) -0.0102(19)
C22 0.090(3) 0.062(3) 0.085(3) -0.025(2) -0.016(2) -0.021(2)
C23 0.106(4) 0.084(4) 0.082(3) -0.042(3) -0.009(3) -0.018(3)
C24 0.085(3) 0.096(4) 0.082(3) -0.041(3) 0.007(2) -0.016(3)
C25 0.070(3) 0.073(3) 0.073(3) -0.021(2) -0.005(2) -0.019(2)
C31 0.0402(17) 0.0399(18) 0.067(2) -0.0107(16) -0.0196(15) -0.0039(14)
C32 0.045(2) 0.061(2) 0.102(3) -0.021(2) -0.0294(19) 0.0018(18)
C33 0.070(2) 0.072(3) 0.077(3) -0.018(2) -0.038(2) -0.011(2)
C41 0.056(2) 0.0438(19) 0.048(2) -0.0132(15) -0.0151(15) 0.0047(16)
C42 0.094(3) 0.062(3) 0.051(2) -0.003(2) -0.009(2) -0.005(2)
C43 0.078(3) 0.079(3) 0.060(2) -0.029(2) -0.0267(19) -0.001(2)
C51 0.249(12) 0.154(8) 0.213(10) 0.053(7) -0.154(11) -0.072(9)
C52 0.262(12) 0.149(9) 0.315(15) 0.055(9) -0.165(11) -0.083(9)
C53 0.115(5) 0.269(12) 0.179(8) -0.011(8) -0.040(5) -0.037(7)

loop_
_atom_type_symbol
_atom_type_description
_atom_type_scat_dispersion_real
_atom_type_scat_dispersion_imag
_atom_type_scat_source
C C 0.0033 0.0016 'International Tables Vol C Tables 4.2.6.8 and 6.1.1.4'
H H 0.0000 0.0000 'International Tables Vol C Tables 4.2.6.8 and 6.1.1.4'
Cl Cl 0.1484 0.1585 'International Tables Vol C Tables 4.2.6.8 and 6.1.1.4'
F F 0.0171 0.0103 'International Tables Vol C Tables 4.2.6.8 and 6.1.1.4'
O O 0.0106 0.0060 'International Tables Vol C Tables 4.2.6.8 and 6.1.1.4'
P P 0.1023 0.0942 'International Tables Vol C Tables 4.2.6.8 and 6.1.1.4'
Pd Pd -0.9988 1.0072 'International Tables Vol C Tables 4.2.6.8 and 6.1.1.4'

loop_
_geom_angle_atom_site_label_1
_geom_angle_atom_site_label_2
_geom_angle_atom_site_label_3
_geom_angle
_geom_angle_site_symmetry_1
_geom_angle_site_symmetry_3
_geom_angle_publ_flag
C11 P1 Pd1 113.97(9) . . ?
C31 P1 Pd1 115.85(11) . . ?
C31 P1 C11 104.48(15) . . ?
C31 P1 C41 106.88(16) . . ?
C41 P1 Pd1 106.42(10) . . ?
C41 P1 C11 108.92(16) . . ?
Cl1 Pd1 Cl1 180.0 2_656 . ?
Cl1 Pd1 P1 89.35(3) 2_656 2_656 ?
Cl1 Pd1 P1 90.65(3) 2_656 . ?
Cl1 Pd1 P1 89.35(3) . . ?
Cl1 Pd1 P1 90.64(3) . 2_656 ?
P1 Pd1 P1 180.0 2_656 . ?
C12 C11 P1 116.0(2) . . ?
C12 C11 C16 117.2(3) . . ?
C16 C11 P1 126.6(2) . . ?
F12 C12 C11 120.8(3) . . ?
F12 C12 C13 116.0(3) . . ?
C13 C12 C11 123.2(3) . . ?
F13 C13 C12 120.4(4) . . ?
F13 C13 C14 120.2(4) . . ?
C14 C13 C12 119.5(3) . . ?
C13 C14 C15 119.1(4) . . ?
F14 C14 C13 120.2(4) . . ?
F14 C14 C15 120.6(4) . . ?
C14 C15 C16 123.0(4) . . ?
F15 C15 C14 116.6(3) . . ?
F15 C15 C16 120.4(3) . . ?
C11 C16 C17 122.8(3) . . ?
C15 C16 C11 117.9(3) . . ?
C15 C16 C17 118.9(3) . . ?
C16 C17 H17 115.5 . . ?
C18 C17 C16 128.9(4) . . ?
C18 C17 H17 115.5 . . ?
C17 C18 H18 120.3 . . ?
C17 C18 C19 119.5(4) . . ?
C19 C18 H18 120.3 . . ?
O19 C19 C18 118.7(4) . . ?
O19 C19 C20 121.5(3) . . ?
C20 C19 C18 119.8(3) . . ?
C21 C20 C19 123.6(3) . . ?
C21 C20 C25 119.0(4) . . ?
C25 C20 C19 117.4(4) . . ?
C20 C21 H21 119.7 . . ?
C22 C21 C20 120.6(4) . . ?
C22 C21 H21 119.7 . . ?
C21 C22 H22 119.8 . . ?
C23 C22 C21 120.5(4) . . ?
C23 C22 H22 119.8 . . ?
C22 C23 H23 120.4 . . ?
C22 C23 C24 119.3(4) . . ?
C24 C23 H23 120.4 . . ?
C23 C24 H24 119.5 . . ?
C25 C24 C23 120.9(4) . . ?
C25 C24 H24 119.5 . . ?
C20 C25 H25 120.2 . . ?
C24 C25 C20 119.7(4) . . ?
C24 C25 H25 120.2 . . ?
P1 C31 H31 106.6 . . ?
C32 C31 P1 113.7(2) . . ?
C32 C31 H31 106.6 . . ?
C33 C31 P1 111.4(2) . . ?
C33 C31 H31 106.6 . . ?
C33 C31 C32 111.6(3) . . ?
C31 C32 H32A 109.5 . . ?
C31 C32 H32B 109.5 . . ?
C31 C32 H32C 109.5 . . ?
H32A C32 H32B 109.5 . . ?
H32A C32 H32C 109.5 . . ?
H32B C32 H32C 109.5 . . ?
C31 C33 H33A 109.5 . . ?
C31 C33 H33B 109.5 . . ?
C31 C33 H33C 109.5 . . ?
H33A C33 H33B 109.5 . . ?
H33A C33 H33C 109.5 . . ?
H33B C33 H33C 109.5 . . ?
P1 C41 H41 108.5 . . ?
C42 C41 P1 108.4(3) . . ?
C42 C41 H41 108.5 . . ?
C43 C41 P1 111.7(2) . . ?
C43 C41 H41 108.5 . . ?
C43 C41 C42 111.0(3) . . ?
C41 C42 H42A 109.5 . . ?
C41 C42 H42B 109.5 . . ?
C41 C42 H42C 109.5 . . ?
H42A C42 H42B 109.5 . . ?
H42A C42 H42C 109.5 . . ?
H42B C42 H42C 109.5 . . ?
C41 C43 H43A 109.5 . . ?
C41 C43 H43B 109.5 . . ?
C41 C43 H43C 109.5 . . ?
H43A C43 H43B 109.5 . . ?
H43A C43 H43C 109.5 . . ?
H43B C43 H43C 109.5 . . ?
C51 C51 H51A 103.2 2_657 . ?
C51 C51 H51B 103.2 2_657 . ?
H51A C51 H51B 105.2 . . ?
C52 C51 C51 135.8(13) . 2_657 ?
C52 C51 H51A 103.2 . . ?
C52 C51 H51B 103.2 . . ?
C51 C52 H52A 103.0 . . ?
C51 C52 H52B 103.0 . . ?
C51 C52 C53 136.6(11) . . ?
H52A C52 H52B 105.1 . . ?
C53 C52 H52A 103.0 . . ?
C53 C52 H52B 103.0 . . ?
C52 C53 H53B 109.5 . . ?
C52 C53 H53A 109.5 . . ?
C52 C53 H53C 109.5 . . ?
H53B C53 H53A 109.5 . . ?
H53B C53 H53C 109.5 . . ?
H53A C53 H53C 109.5 . . ?

loop_
_geom_bond_atom_site_label_1
_geom_bond_atom_site_label_2
_geom_bond_distance
_geom_bond_site_symmetry_2
_geom_bond_publ_flag
Cl1 Pd1 2.3011(8) . ?
P1 Pd1 2.3422(7) . ?
P1 C11 1.849(3) . ?
P1 C31 1.840(3) . ?
P1 C41 1.848(3) . ?
Pd1 Cl1 2.3011(8) 2_656 ?
Pd1 P1 2.3421(7) 2_656 ?
C11 C12 1.383(4) . ?
C11 C16 1.415(4) . ?
C12 F12 1.349(4) . ?
C12 C13 1.369(5) . ?
C13 F13 1.344(4) . ?
C13 C14 1.356(6) . ?
C14 F14 1.338(4) . ?
C14 C15 1.370(5) . ?
C15 F15 1.349(4) . ?
C15 C16 1.384(5) . ?
C16 C17 1.466(5) . ?
C17 H17 0.9300 . ?
C17 C18 1.322(5) . ?
C18 H18 0.9300 . ?
C18 C19 1.499(5) . ?
C19 O19 1.210(4) . ?
C19 C20 1.473(5) . ?
C20 C21 1.378(5) . ?
C20 C25 1.390(5) . ?
C21 H21 0.9300 . ?
C21 C22 1.372(6) . ?
C22 H22 0.9300 . ?
C22 C23 1.368(6) . ?
C23 H23 0.9300 . ?
C23 C24 1.377(7) . ?
C24 H24 0.9300 . ?
C24 C25 1.371(6) . ?
C25 H25 0.9300 . ?
C31 H31 0.9800 . ?
C31 C32 1.526(4) . ?
C31 C33 1.517(5) . ?
C32 H32A 0.9600 . ?
C32 H32B 0.9600 . ?
C32 H32C 0.9600 . ?
C33 H33A 0.9600 . ?
C33 H33B 0.9600 . ?
C33 H33C 0.9600 . ?
C41 H41 0.9800 . ?
C41 C42 1.522(5) . ?
C41 C43 1.515(5) . ?
C42 H42A 0.9600 . ?
C42 H42B 0.9600 . ?
C42 H42C 0.9600 . ?
C43 H43A 0.9600 . ?
C43 H43B 0.9600 . ?
C43 H43C 0.9600 . ?
C51 C51 1.396(16) 2_657 ?
C51 H51A 0.9700 . ?
C51 H51B 0.9700 . ?
C51 C52 1.357(10) . ?
C52 H52A 0.9700 . ?
C52 H52B 0.9700 . ?
C52 C53 1.367(9) . ?
C53 H53B 0.9600 . ?
C53 H53A 0.9600 . ?
C53 H53C 0.9600 . ?
